data_1100098
loop_
_publ_author_name
'Yamnova, N A'
'Pushcharovskii, D Y'
'Apollonov, V N'

_journal_name_full 'Vestnik Moskovskogo Universiteta, Geologiya'
_journal_page_first 73
_journal_page_last 75
_journal_volume 5
_journal_year 1989
_chemical_name_mineral Caminite
_chemical_name_systematic 'Magnesium bis(sulfate(VI)) dihydroxide'
_space_group_IT_number 141
_symmetry_cell_setting tetragonal
_symmetry_space_group_name_Hall '-I 4bd 2'
_symmetry_space_group_name_H-M 'I 41/a m d :2'
_cell_angle_alpha 90
_cell_angle_beta 90
_cell_angle_gamma 90
_cell_formula_units_Z 2
_cell_length_a 5.254(2)
_cell_length_b 5.254(2)
_cell_length_c 12.971(7)
_cell_volume 358.1
_exptl_crystal_density_meas 2.8
_refine_ls_R_factor_all 0.12
_cod_original_sg_symbol_H-M 'I 41/a m d Z'
_cod_database_code 1100098

loop_
_symmetry_equiv_pos_as_xyz
x,y,z
x,1/2-y,z
1/4+y,1/4+x,3/4+z
1/4+y,1/4-x,3/4+z
-x,y,z
-x,1/2-y,z
3/4-y,1/4+x,3/4+z
3/4-y,1/4-x,3/4+z
-x,-y,-z
-x,1/2+y,-z
3/4-y,3/4-x,1/4-z
3/4-y,3/4+x,1/4-z
x,-y,-z
x,1/2+y,-z
1/4+y,3/4-x,1/4-z
1/4+y,3/4+x,1/4-z
1/2+x,1/2+y,1/2+z
1/2+x,-y,1/2+z
3/4+y,3/4+x,1/4+z
3/4+y,3/4-x,1/4+z
1/2-x,1/2+y,1/2+z
1/2-x,-y,1/2+z
1/4-y,3/4+x,1/4+z
1/4-y,3/4-x,1/4+z
1/2-x,1/2-y,1/2-z
1/2-x,y,1/2-z
1/4-y,1/4-x,3/4-z
1/4-y,1/4+x,3/4-z
1/2+x,1/2-y,1/2-z
1/2+x,y,1/2-z
3/4+y,1/4-x,3/4-z
3/4+y,1/4+x,3/4-z

loop_
_atom_site_label
_atom_site_type_symbol
_atom_site_symmetry_multiplicity
_atom_site_Wyckoff_symbol
_atom_site_fract_x
_atom_site_fract_y
_atom_site_fract_z
_atom_site_occupancy
_atom_site_attached_hydrogens
_atom_site_calc_flag
S1 S6+ 4 a 0. 0.75 0.125 1. 0 d
Mg1 Mg2+ 8 d 0. 0. 0.5 0.75 0 d
O1 O2- 16 h 0. 0.5200(5) 0.1888(2) 1. 0 d
O2 O2- 4 b 0. 0.25 0.375 1. 1 d
H1 H1+ 16 h 0. 0.475 0.388 0.25 0 d

loop_
_atom_type_symbol
_atom_type_oxidation_number
S6+ 6.000
Mg2+ 2.000
O2- -2.000
H1+ 1.000
